data_1502139
loop_
_publ_author_name
'Hatakeyama, Takuji'
'Hashimoto, Sigma'
'Nakamura, Masaharu'

_publ_section_title
;
 Tandem phospha-Friedel-Crafts reaction toward curved \p-conjugated
 frameworks with a phosphorus ring junction.
;
_journal_issue 8
_journal_name_full 'Organic letters'
_journal_page_first 2130
_journal_page_last 2133
_journal_paper_doi 10.1021/ol200571s
_journal_volume 13
_journal_year 2011
_chemical_formula_moiety 'C28 H19 P '
_chemical_formula_sum 'C28 H19 P'
_chemical_formula_weight 386.42
_chemical_name_common 6,10-dimethyl-15b-phosphanaphtho[1,8-ab]perylene
_space_group_IT_number 14
_symmetry_cell_setting monoclinic
_symmetry_Int_Tables_number 14
_symmetry_space_group_name_Hall '-P 2yab'
_symmetry_space_group_name_H-M 'P 1 21/a 1'
_cell_angle_alpha 90
_cell_angle_beta 117.3494(87)
_cell_angle_gamma 90
_cell_formula_units_Z 4
_cell_length_a 11.8709(17)
_cell_length_b 18.0107(17)
_cell_length_c 9.9332(15)
_cell_measurement_temperature 80.0
_cell_measurement_theta_max 35.0
_cell_measurement_theta_min 1.51
_cell_volume 1886.4(5)
_diffrn_ambient_temperature 80.0
_diffrn_measured_fraction_theta_full none
_diffrn_radiation_type Synchrotron
_diffrn_radiation_wavelength 1.30000
_exptl_crystal_colour yellow
_exptl_crystal_description powder
_pd_phase_name
;
;
_cod_data_source_file ol200571s_si_006.cif
_cod_data_source_block Me-P-NapPery
_cod_original_sg_symbol_H-M 'P 21/a  '
_cod_original_formula_sum 'C28 H19 P '
_cod_database_code 1502139
_refine_re_factor 0.0559
_refine_rp_factor 0.0571
_refine_wrp_factor 0.0720
_refine_goodness_of_fit 1.287

loop_
_symmetry_equiv_pos_site_id
_symmetry_equiv_pos_as_xyz
1 'x, y, z'
2 '-x, -y, -z'
3 '-x+1/2, y+1/2, -z'
4 'x+1/2, -y+1/2, z'

loop_
_atom_site_label
_atom_site_occupancy
_atom_site_fract_x
_atom_site_fract_y
_atom_site_fract_z
_atom_site_thermal_displace_type
_atom_site_B_iso_or_equiv
_atom_site_type_symbol
C1 1.0 0.87286 -0.56975 0.00597 Biso 3.000 C
C2 1.0 0.91228 -0.62920 -0.05420 Biso 3.000 C
C3 1.0 0.75899 -0.53098 -0.07977 Biso 3.000 C
P4 1.0 0.96809(76) -0.54487(42) 0.20977(93) Biso 3.000 P
C5 1.0 0.82845 -0.65260 -0.20160 Biso 3.000 C
C6 1.0 1.03168 -0.67116 0.03519 Biso 3.000 C
C7 1.0 0.68083 -0.55491 -0.22842 Biso 3.000 C
C8 1.0 0.71085 -0.47344 -0.01159 Biso 3.000 C
C9 1.0 1.04896 -0.62944 0.28760 Biso 3.000 C
C10 1.0 0.82588 -0.53272 0.24518 Biso 3.000 C
C11 1.0 0.71509 -0.61554 -0.28776 Biso 3.000 C
H12 1.0 0.84987 -0.70177 -0.24775 Biso 3.600 H
C13 1.0 1.08173 -0.67833 0.19720 Biso 3.000 C
C14 1.0 1.09428 -0.70761 -0.03561 Biso 3.000 C
H15 1.0 0.58999 -0.52842 -0.29461 Biso 3.600 H
C16 1.0 0.72739 -0.48616 0.13943 Biso 3.000 C
C17 1.0 0.63499 -0.41433 -0.09539 Biso 3.000 C
C18 1.0 1.10432 -0.63780 0.44368 Biso 3.000 C
C19 1.0 0.82758 -0.55123 0.38087 Biso 3.000 C
H20 1.0 0.65154 -0.63537 -0.40063 Biso 3.600 H
C21 1.0 1.17545 -0.73396 0.27581 Biso 3.000 C
C22 1.0 1.18952 -0.76069 0.04644 Biso 3.000 C
C23 1.0 1.07328 -0.69201 -0.19529 Biso 3.000 C
C24 1.0 0.64460 -0.45066 0.18760 Biso 3.000 C
C25 1.0 0.56197 -0.37519 -0.03867 Biso 3.000 C
C26 1.0 0.62724 -0.38762 -0.24365 Biso 3.000 C
C27 1.0 1.18797 -0.69678 0.51694 Biso 3.000 C
H28 1.0 1.08834 -0.59627 0.51177 Biso 3.600 H
C29 1.0 0.73611 -0.52235 0.42015 Biso 3.000 C
H30 1.0 0.90109 -0.58701 0.46072 Biso 3.600 H
C31 1.0 1.22311 -0.74372 0.43400 Biso 3.000 C
C32 1.0 1.22480 -0.77645 0.19512 Biso 3.000 C
H33 1.0 1.23437 -0.78959 -0.01213 Biso 3.600 H
H34 1.0 1.02894 -0.63823 -0.23712 Biso 3.600 H
H35 1.0 1.01518 -0.73447 -0.27681 Biso 3.600 H
H36 1.0 1.16523 -0.69213 -0.19589 Biso 3.600 H
C37 1.0 0.64955 -0.47094 0.32797 Biso 3.000 C
C38 1.0 0.56087 -0.39508 0.09382 Biso 3.000 C
H39 1.0 0.50220 -0.32989 -0.10625 Biso 3.600 H
H40 1.0 0.53600 -0.40116 -0.34082 Biso 3.600 H
H41 1.0 0.70253 -0.41047 -0.26499 Biso 3.600 H
H42 1.0 0.63632 -0.32710 -0.24027 Biso 3.600 H
H43 1.0 1.22758 -0.70291 0.63876 Biso 3.600 H
H44 1.0 0.73887 -0.53841 0.52676 Biso 3.600 H
H45 1.0 1.29175 -0.78762 0.48923 Biso 3.600 H
H46 1.0 1.29552 -0.81872 0.25499 Biso 3.600 H
H47 1.0 0.58405 -0.44475 0.36174 Biso 3.600 H
H48 1.0 0.49857 -0.36722 0.13061 Biso 3.600 H

loop_
_geom_angle_atom_site_label_1
_geom_angle_atom_site_label_2
_geom_angle_atom_site_label_3
_geom_angle
_geom_angle_publ_flag
C9 P4 C1 101.73 yes
C1 P4 C10 94.71 yes
C9 P4 C10 111.64 yes

loop_
_geom_bond_atom_site_label_1
_geom_bond_atom_site_label_2
_geom_bond_distance
_geom_bond_publ_flag
P4 C9 1.777 yes
P4 C1 1.864 yes
P4 C10 1.889 yes
